data_4347202
loop_
_publ_author_name
'Haldar, Ritesh'
'Inukai, Munehiro'
'Horike, Satoshi'
'Uemura, Kazuhiro'
'Kitagawa, Susumu'
'Maji, Tapas Kumar'

_publ_section_title
;
 (113)Cd Nuclear Magnetic Resonance as a Probe of Structural Dynamics in a
 Flexible Porous Framework Showing Selective O2/N2 and CO2/N2 Adsorption.
;
_journal_issue 9
_journal_name_full 'Inorganic chemistry'
_journal_page_first 4166
_journal_page_last 4172
_journal_paper_doi 10.1021/acs.inorgchem.5b02873
_journal_volume 55
_journal_year 2016
_chemical_formula_sum 'C16 H18 Cd N O6'
_chemical_formula_weight 432.73
_space_group_IT_number 2
_space_group_name_Hall '-P 1'
_space_group_name_H-M_alt 'P -1'
_symmetry_cell_setting triclinic
_symmetry_Int_Tables_number 2
_symmetry_space_group_name_H-M 'P -1'
_cell_angle_alpha 90.36(3)
_cell_angle_beta 92.73(3)
_cell_angle_gamma 117.33(5)
_cell_formula_units_Z 2
_cell_length_a 9.75(2)
_cell_length_b 9.88(2)
_cell_length_c 9.88(1)
_cell_measurement_reflns_used 92
_cell_measurement_temperature 293
_cell_measurement_theta_max 27.5
_cell_measurement_theta_min 2.4
_cell_volume 844(3)
_computing_cell_refinement CRYSTALCLEAR
_computing_data_collection CRYSTALCLEAR
_computing_data_reduction 'teXsan Ver. 1.11'
_computing_publication_material 'teXsan Ver. 1.11'
_computing_structure_refinement 'teXsan Ver. 1.10'
_computing_structure_solution SAPI91
_diffrn_detector_area_resol_mean 14.71
_diffrn_measured_fraction_theta_full 0.9682
_diffrn_measured_fraction_theta_max 0.9682
_diffrn_measurement_device_type 'Rigaku/MSC Mercury CCD'
_diffrn_measurement_method \w
_diffrn_radiation_type 'Mo K\a'
_diffrn_radiation_wavelength 0.7107
_diffrn_reflns_av_R_equivalents 0.040
_diffrn_reflns_limit_h_max 11
_diffrn_reflns_limit_h_min -12
_diffrn_reflns_limit_k_max 12
_diffrn_reflns_limit_k_min -12
_diffrn_reflns_limit_l_max 12
_diffrn_reflns_limit_l_min -12
_diffrn_reflns_number 9279
_diffrn_reflns_theta_full 27.48
_diffrn_reflns_theta_max 27.48
_exptl_absorpt_coefficient_mu 1.325
_exptl_absorpt_correction_T_max 0.767
_exptl_absorpt_correction_T_min 0.546
_exptl_absorpt_correction_type multi-scan
_exptl_absorpt_process_details '(Jacobson, 1998)'
_exptl_crystal_colour Colorless
_exptl_crystal_density_diffrn 1.701
_exptl_crystal_density_method 'not measured'
_exptl_crystal_description Prism
_exptl_crystal_size_max 0.400
_exptl_crystal_size_mid 0.200
_exptl_crystal_size_min 0.200
_refine_diff_density_max 1.68
_refine_diff_density_min -1.03
_refine_ls_extinction_method none
_refine_ls_goodness_of_fit_ref 0.828
_refine_ls_hydrogen_treatment noref
_refine_ls_number_parameters 217
_refine_ls_number_reflns 3735
_refine_ls_R_factor_gt 0.0276
_refine_ls_shift/su_max 0.0016
_refine_ls_structure_factor_coef F
_refine_ls_weighting_details 'w = 1/[\s^2^(Fo) + 0.00006|Fo|^2^]'
_refine_ls_weighting_scheme calc
_refine_ls_wR_factor_ref 0.0311
_reflns_number_gt 3195
_reflns_number_total 1249
_reflns_threshold_expression F^2^>2.0\s(F^2^)
_cod_data_source_file ic5b02873_si_002.cif
_cod_data_source_block '_Compound1'
_cod_original_sg_symbol_H-M 'P -1         '
_cod_original_formula_sum 'C16 H18 Cd N O6 '
_cod_database_code 4347202

loop_
_symmetry_equiv_pos_as_xyz
x,y,z
-x,-y,-z

loop_
_atom_site_label
_atom_site_type_symbol
_atom_site_fract_x
_atom_site_fract_y
_atom_site_fract_z
_atom_site_U_iso_or_equiv
_atom_site_adp_type
_atom_site_occupancy
_atom_site_calc_flag
Cd(1) Cd -0.55663(3) -0.72525(3) -0.02187(2) 0.01998(6) Uani 1.00 d
O(1) O -0.7090(2) -0.9741(2) 0.0401(2) 0.0296(6) Uani 1.00 d
O(2) O -0.5824(3) -0.7785(3) -0.2486(2) 0.0345(7) Uani 1.00 d
O(3) O -0.4356(2) -0.8634(2) -0.1421(2) 0.0252(6) Uani 1.00 d
O(4) O -0.3603(2) -0.4761(3) -0.0791(2) 0.0273(6) Uani 1.00 d
O(5) O -0.2102(3) -0.2770(3) 0.0519(2) 0.0324(7) Uani 1.00 d
O(6) O -0.0374(3) -0.9569(3) -0.1834(3) 0.0584(9) Uani 1.00 d
N(1) N -0.4079(3) -0.6765(3) 0.1754(2) 0.0213(7) Uani 1.00 d
C(1) C -0.5051(4) -0.8507(3) -0.2477(3) 0.0226(8) Uani 1.00 d
C(2) C -0.4984(4) -0.9253(3) -0.3790(3) 0.0218(8) Uani 1.00 d
C(3) C -0.5979(4) -0.9353(4) -0.4882(3) 0.0295(9) Uani 1.00 d
C(4) C -0.4011(4) -0.9908(4) -0.3918(3) 0.0287(9) Uani 1.00 d
C(5) C -0.2347(3) -0.3972(4) -0.0119(3) 0.0223(8) Uani 1.00 d
C(6) C -0.1110(3) -0.4483(3) -0.0069(3) 0.0189(7) Uani 1.00 d
C(7) C -0.1197(3) -0.5585(3) -0.0989(3) 0.0213(8) Uani 1.00 d
C(8) C -0.0100(3) -0.6108(3) -0.0925(3) 0.0224(8) Uani 1.00 d
C(9) C -0.3941(4) -0.5716(4) 0.2691(3) 0.0295(9) Uani 1.00 d
C(10) C -0.2908(4) -0.5325(4) 0.3818(3) 0.0344(10) Uani 1.00 d
C(11) C -0.1983(4) -0.6031(4) 0.4005(3) 0.0282(9) Uani 1.00 d
C(12) C -0.2132(4) -0.7117(4) 0.3048(3) 0.0293(9) Uani 1.00 d
C(13) C -0.3179(4) -0.7453(4) 0.1942(3) 0.0265(8) Uani 1.00 d
C(14) C -0.0807(4) -0.5600(4) 0.5196(3) 0.0361(10) Uani 1.00 d
C(15) C 0.0040(6) -1.0559(7) -0.2419(6) 0.098(2) Uani 1.00 d
C(16) C -0.1197(6) -1.1750(7) -0.3276(5) 0.087(2) Uani 1.00 d
H(1) H -0.6652 -1.0311 0.0757 0.0912 Uiso 1.00 calc
H(2) H -0.7876 -0.9773 0.0689 0.0912 Uiso 1.00 calc
H(3) H -0.6723 -0.8877 -0.4822 0.0912 Uiso 1.00 calc
H(4) H -0.3377 -0.9873 -0.3128 0.0912 Uiso 1.00 calc
H(5) H -0.2069 -0.6000 -0.1703 0.0912 Uiso 1.00 calc
H(6) H -0.0031 -0.6736 -0.1604 0.0912 Uiso 1.00 calc
H(7) H -0.4571 -0.5219 0.2579 0.0354 Uiso 1.00 calc
H(8) H -0.2980 -0.4573 0.4433 0.0912 Uiso 1.00 calc
H(9) H -0.1552 -0.7665 0.3067 0.0912 Uiso 1.00 calc
H(10) H -0.3263 -0.8202 0.1292 0.0319 Uiso 1.00 calc
H(11) H -0.0654 -0.6585 0.5427 0.0912 Uiso 1.00 calc
H(12) H -0.1060 -0.5086 0.5925 0.0912 Uiso 1.00 calc
H(13) H 0.0395 -0.8877 -0.1249 0.0912 Uiso 1.00 calc
H(14) H 0.0351 -1.1038 -0.1718 0.1144 Uiso 1.00 calc
H(15) H 0.0883 -1.0012 -0.2964 0.1144 Uiso 1.00 calc
H(16) H -0.2071 -1.2334 -0.2740 0.0991 Uiso 1.00 calc
H(17) H -0.1529 -1.1315 -0.3988 0.0991 Uiso 1.00 calc
H(18) H -0.0856 -1.2429 -0.3641 0.0991 Uiso 1.00 calc

loop_
_atom_site_aniso_label
_atom_site_aniso_U_11
_atom_site_aniso_U_22
_atom_site_aniso_U_33
_atom_site_aniso_U_12
_atom_site_aniso_U_13
_atom_site_aniso_U_23
Cd(1) 0.0207(1) 0.0240(1) 0.0192(1) 0.01434(10) -0.00528(8) -0.00646(8)
O(1) 0.029(1) 0.023(1) 0.038(1) 0.014(1) 0.001(1) 0.0022(10)
O(2) 0.053(2) 0.047(2) 0.022(1) 0.040(1) -0.002(1) -0.009(1)
O(3) 0.030(1) 0.031(1) 0.018(1) 0.018(1) -0.0052(9) -0.0073(9)
O(4) 0.017(1) 0.031(1) 0.036(1) 0.013(1) -0.0014(9) 0.005(1)
O(5) 0.030(1) 0.033(1) 0.045(1) 0.025(1) -0.002(1) -0.007(1)
O(6) 0.032(2) 0.048(2) 0.092(2) 0.016(1) 0.001(1) -0.031(2)
N(1) 0.023(1) 0.022(1) 0.019(1) 0.012(1) -0.006(1) -0.002(1)
C(1) 0.025(2) 0.021(2) 0.021(1) 0.010(1) 0.004(1) -0.003(1)
C(2) 0.027(2) 0.021(2) 0.019(1) 0.013(1) 0.003(1) -0.002(1)
C(3) 0.035(2) 0.040(2) 0.025(2) 0.028(2) -0.001(1) -0.007(1)
C(4) 0.034(2) 0.040(2) 0.019(1) 0.024(2) -0.003(1) -0.005(1)
C(5) 0.021(2) 0.025(2) 0.028(2) 0.015(1) 0.007(1) 0.009(1)
C(6) 0.018(1) 0.019(2) 0.024(1) 0.011(1) 0.002(1) 0.003(1)
C(7) 0.018(1) 0.023(2) 0.024(1) 0.011(1) 0.000(1) -0.001(1)
C(8) 0.020(2) 0.021(2) 0.028(2) 0.010(1) 0.002(1) -0.003(1)
C(9) 0.031(2) 0.036(2) 0.027(2) 0.022(2) -0.009(1) -0.009(1)
C(10) 0.039(2) 0.040(2) 0.025(2) 0.021(2) -0.011(1) -0.012(1)
C(11) 0.023(2) 0.031(2) 0.024(2) 0.008(1) -0.008(1) 0.000(1)
C(12) 0.028(2) 0.029(2) 0.033(2) 0.015(2) -0.008(1) 0.000(1)
C(13) 0.027(2) 0.023(2) 0.029(2) 0.011(1) -0.006(1) -0.005(1)
C(14) 0.033(2) 0.045(2) 0.025(2) 0.015(2) -0.016(1) -0.002(2)
C(15) 0.049(3) 0.091(4) 0.144(5) 0.025(3) -0.002(3) -0.071(4)
C(16) 0.075(4) 0.106(5) 0.097(4) 0.061(4) -0.034(3) -0.050(3)

loop_
_atom_type_symbol
_atom_type_description
_atom_type_scat_dispersion_real
_atom_type_scat_dispersion_imag
_atom_type_scat_source
Cd Cd -0.807 1.202
;International Tables for Crystallography
(1992, Vol. C, Tables 4.2.6.8 and 6.1.1.1)
;
C C 0.003 0.002
;International Tables for Crystallography
(1992, Vol. C, Tables 4.2.6.8 and 6.1.1.1)
;
N N 0.006 0.003
;International Tables for Crystallography
(1992, Vol. C, Tables 4.2.6.8 and 6.1.1.1)
;
O O 0.011 0.006
;International Tables for Crystallography
(1992, Vol. C, Tables 4.2.6.8 and 6.1.1.1)
;
H H 0.000 0.000
;International Tables for Crystallography
(1992, Vol. C, Table 6.1.1.2)
;

loop_
_geom_angle_atom_site_label_1
_geom_angle_atom_site_label_2
_geom_angle_atom_site_label_3
_geom_angle
_geom_angle_site_symmetry_1
_geom_angle_site_symmetry_3
_geom_angle_publ_flag
O(1) Cd(1) O(2) 95.77(8) . . yes
O(1) Cd(1) O(3) 78.6(1) . . yes
O(1) Cd(1) O(4) 169.91(7) . . yes
O(1) Cd(1) O(5) 83.2(1) . 2_445 yes
O(1) Cd(1) N(1) 90.60(10) . . yes
O(2) Cd(1) O(3) 54.55(8) . . yes
O(2) Cd(1) O(4) 85.13(8) . . yes
O(2) Cd(1) O(5) 85.25(8) . 2_445 yes
O(2) Cd(1) N(1) 147.7(1) . . yes
O(3) Cd(1) O(4) 93.9(1) . . yes
O(3) Cd(1) O(5) 133.08(9) . 2_445 yes
O(3) Cd(1) N(1) 96.3(1) . . yes
O(4) Cd(1) O(5) 106.9(1) . 2_445 yes
O(4) Cd(1) N(1) 83.4(1) . . yes
O(5) Cd(1) N(1) 127.0(1) 2_445 . yes
Cd(1) O(2) C(1) 96.8(2) . . yes
Cd(1) O(3) C(1) 86.1(2) . . yes
Cd(1) O(4) C(5) 125.9(2) . . yes
Cd(1) O(5) C(5) 102.2(2) 2_445 . yes
Cd(1) N(1) C(9) 123.4(2) . . yes
Cd(1) N(1) C(13) 118.9(2) . . yes
C(9) N(1) C(13) 117.4(2) . . yes
O(2) C(1) O(3) 122.4(3) . . yes
O(2) C(1) C(2) 117.8(3) . . yes
O(3) C(1) C(2) 119.8(3) . . yes
C(1) C(2) C(3) 119.2(3) . . yes
C(1) C(2) C(4) 121.8(3) . . yes
C(3) C(2) C(4) 118.9(3) . . yes
C(2) C(3) C(4) 120.4(3) . 2_434 yes
C(2) C(4) C(3) 120.7(3) . 2_434 yes
O(4) C(5) O(5) 121.6(3) . . yes
O(4) C(5) C(6) 119.3(3) . . yes
O(5) C(5) C(6) 119.0(3) . . yes
C(5) C(6) C(7) 119.8(3) . . yes
C(5) C(6) C(8) 120.6(3) . 2_545 yes
C(7) C(6) C(8) 119.5(3) . 2_545 yes
C(6) C(7) C(8) 120.5(3) . . yes
C(6) C(8) C(7) 119.9(3) 2_545 . yes
N(1) C(9) C(10) 122.5(3) . . yes
C(9) C(10) C(11) 119.9(3) . . yes
C(10) C(11) C(12) 117.6(3) . . yes
C(10) C(11) C(14) 121.5(3) . . yes
C(12) C(11) C(14) 120.9(3) . . yes
C(11) C(12) C(13) 119.8(3) . . yes
N(1) C(13) C(12) 122.8(3) . . yes
C(11) C(14) C(14) 111.2(3) . 2_546 yes
O(6) C(15) C(16) 113.9(4) . . yes

loop_
_geom_bond_atom_site_label_1
_geom_bond_atom_site_label_2
_geom_bond_distance
_geom_bond_site_symmetry_2
_geom_bond_publ_flag
Cd(1) O(1) 2.320(2) . yes
Cd(1) O(2) 2.275(2) . yes
Cd(1) O(3) 2.502(3) . yes
Cd(1) O(4) 2.417(3) . yes
Cd(1) O(5) 2.289(6) 2_445 yes
Cd(1) N(1) 2.284(3) . yes
O(2) C(1) 1.253(4) . yes
O(3) C(1) 1.256(3) . yes
O(4) C(5) 1.260(4) . yes
O(5) C(5) 1.258(4) . yes
O(6) C(15) 1.354(5) . yes
N(1) C(9) 1.341(4) . yes
N(1) C(13) 1.341(4) . yes
C(1) C(2) 1.508(4) . yes
C(2) C(3) 1.388(4) . yes
C(2) C(4) 1.382(4) . yes
C(3) C(4) 1.385(4) 2_434 yes
C(5) C(6) 1.505(5) . yes
C(6) C(7) 1.384(4) . yes
C(6) C(8) 1.395(4) 2_545 yes
C(7) C(8) 1.385(4) . yes
C(9) C(10) 1.390(4) . yes
C(10) C(11) 1.378(5) . yes
C(11) C(12) 1.378(4) . yes
C(11) C(14) 1.516(4) . yes
C(12) C(13) 1.388(4) . yes
C(14) C(14) 1.544(7) 2_546 yes
C(15) C(16) 1.465(6) . yes

loop_
_geom_contact_atom_site_label_1
_geom_contact_atom_site_label_2
_geom_contact_distance
Cd(1) O(3) 2.502(3)
